data_2224656
loop_
_publ_author_name
'Carvalho, Samir A.'
'da Silva, Edson F.'
'de Souza, Marcus V. N.'
'Tiekink, Edward R. T.'
'Wardell, James L.'
'Wardell, Solange M. S. V.'

_publ_section_title
;
 (2<i>E</i>)-<i>N</i>'-Benzoyl-3-(4-nitrophenyl)prop-2-enohydrazide
;
_journal_coeditor_code HB5278
_journal_issue 1
_journal_name_full 'Acta Crystallographica Section E'
_journal_page_first o150
_journal_page_last o151
_journal_paper_doi 10.1107/S1600536809053379
_journal_volume 66
_journal_year 2010
_chemical_formula_iupac 'C16 H13 N3 O4'
_chemical_formula_moiety 'C16 H13 N3 O4'
_chemical_formula_sum 'C16 H13 N3 O4'
_chemical_formula_weight 311.29
_chemical_name_systematic
;
(2<i>E</i>)-<i>N</i>'-Benzoyl-3-(4-nitrophenyl)prop-2-enohydrazide
;
_space_group_IT_number 2
_symmetry_cell_setting triclinic
_symmetry_space_group_name_Hall '-P 1'
_symmetry_space_group_name_H-M 'P -1'
_atom_sites_solution_hydrogens geom
_atom_sites_solution_primary direct
_atom_sites_solution_secondary difmap
_audit_creation_method SHELXL-97
_cell_angle_alpha 95.535(2)
_cell_angle_beta 102.701(2)
_cell_angle_gamma 91.728(2)
_cell_formula_units_Z 2
_cell_length_a 6.8263(2)
_cell_length_b 9.6483(3)
_cell_length_c 10.8571(3)
_cell_measurement_reflns_used 7821
_cell_measurement_temperature 120(2)
_cell_measurement_theta_max 27.5
_cell_measurement_theta_min 2.9
_cell_volume 693.35(4)
_computing_cell_refinement 'DENZO (Otwinowski & Minor, 1997) and COLLECT (Hooft, 1998)'
_computing_data_collection 'COLLECT (Hooft, 1998)'
_computing_data_reduction 'DENZO (Otwinowski & Minor, 1997) and COLLECT (Hooft, 1998)'
_computing_molecular_graphics 'ORTEP-3 (Farrugia, 1997) and DIAMOND (Brandenburg, 2006)'
_computing_publication_material 'publCIF (Westrip, 2009)'
_computing_structure_refinement 'SHELXL97 (Sheldrick, 2008)'
_computing_structure_solution 'SHELXS97 (Sheldrick, 2008)'
_diffrn_ambient_temperature 120(2)
_diffrn_detector_area_resol_mean 9.091
_diffrn_measured_fraction_theta_full 0.997
_diffrn_measured_fraction_theta_max 0.997
_diffrn_measurement_device_type 'Nonius KappaCCD'
_diffrn_measurement_method '\f and \w scans'
_diffrn_radiation_monochromator '10 cm confocal mirrors'
_diffrn_radiation_source 'Enraf Nonius FR591 rotating anode'
_diffrn_radiation_type MoK\a
_diffrn_radiation_wavelength 0.71073
_diffrn_reflns_av_R_equivalents 0.047
_diffrn_reflns_av_sigmaI/netI 0.035
_diffrn_reflns_limit_h_max 8
_diffrn_reflns_limit_h_min -8
_diffrn_reflns_limit_k_max 12
_diffrn_reflns_limit_k_min -12
_diffrn_reflns_limit_l_max 13
_diffrn_reflns_limit_l_min -14
_diffrn_reflns_number 15199
_diffrn_reflns_theta_full 27.5
_diffrn_reflns_theta_max 27.5
_diffrn_reflns_theta_min 3.0
_diffrn_standards_decay_% 0
_diffrn_standards_number 0
_exptl_absorpt_coefficient_mu 0.110
_exptl_absorpt_correction_T_max 0.746
_exptl_absorpt_correction_T_min 0.664
_exptl_absorpt_correction_type multi-scan
_exptl_absorpt_process_details '(SADABS; Sheldrick, 2007)'
_exptl_crystal_colour orange
_exptl_crystal_density_diffrn 1.491
_exptl_crystal_density_method 'not measured'
_exptl_crystal_description block
_exptl_crystal_F_000 324
_exptl_crystal_size_max 0.50
_exptl_crystal_size_mid 0.40
_exptl_crystal_size_min 0.20
_refine_diff_density_max 0.31
_refine_diff_density_min -0.31
_refine_ls_extinction_method none
_refine_ls_goodness_of_fit_ref 1.06
_refine_ls_hydrogen_treatment mixed
_refine_ls_matrix_type full
_refine_ls_number_parameters 214
_refine_ls_number_reflns 3157
_refine_ls_number_restraints 2
_refine_ls_restrained_S_all 1.06
_refine_ls_R_factor_all 0.059
_refine_ls_R_factor_gt 0.043
_refine_ls_shift/su_max_lt 0.001
_refine_ls_shift/su_mean 0.000
_refine_ls_structure_factor_coef Fsqd
_refine_ls_weighting_details 'calc w=1/[\s^2^(Fo^2^)+(0.0687P)^2^+0.1871P] where P=(Fo^2^+2Fc^2^)/3'
_refine_ls_weighting_scheme calc
_refine_ls_wR_factor_gt 0.108
_refine_ls_wR_factor_ref 0.127
_reflns_number_gt 2495
_reflns_number_total 3157
_reflns_threshold_expression I>2\s(I)
_cod_data_source_file hb5278.cif
_cod_data_source_block I
_cod_database_code 2224656
_cod_database_fobs_code 2224656

loop_
_symmetry_equiv_pos_as_xyz
'x, y, z'
'-x, -y, -z'

loop_
_atom_site_type_symbol
_atom_site_label
_atom_site_fract_x
_atom_site_fract_y
_atom_site_fract_z
_atom_site_U_iso_or_equiv
_atom_site_adp_type
_atom_site_calc_flag
_atom_site_refinement_flags
_atom_site_occupancy
_atom_site_disorder_assembly
_atom_site_disorder_group
O O1 -0.61174(17) 0.25925(13) 1.01283(12) 0.0338(3) Uani d . 1 . .
O O2 -0.39300(16) 0.42685(11) 1.10137(10) 0.0231(3) Uani d . 1 . .
O O3 0.30141(14) 0.06073(10) 0.52732(10) 0.0185(2) Uani d . 1 . .
O O4 0.68693(15) 0.44415(10) 0.44917(10) 0.0214(3) Uani d . 1 . .
N N1 -0.45702(18) 0.33067(13) 1.01817(12) 0.0203(3) Uani d . 1 . .
N N2 0.44535(17) 0.27625(12) 0.53463(11) 0.0154(3) Uani d D 1 . .
H H2N 0.444(2) 0.3677(10) 0.5437(15) 0.018 Uiso d D 1 . .
N N3 0.56991(17) 0.22492(12) 0.45712(11) 0.0155(3) Uani d D 1 . .
H H3N 0.585(2) 0.1348(10) 0.4560(15) 0.019 Uiso d D 1 . .
C C1 -0.1035(2) 0.22612(15) 0.75127(13) 0.0150(3) Uani d . 1 . .
C C2 -0.2558(2) 0.13309(15) 0.76568(13) 0.0180(3) Uani d . 1 . .
H H2 -0.2777 0.0448 0.7166 0.022 Uiso calc R 1 . .
C C3 -0.3753(2) 0.16829(16) 0.85096(14) 0.0204(3) Uani d . 1 . .
H H3 -0.4784 0.1048 0.8610 0.024 Uiso calc R 1 . .
C C4 -0.3414(2) 0.29731(15) 0.92086(13) 0.0169(3) Uani d . 1 . .
C C5 -0.1974(2) 0.39458(15) 0.90566(14) 0.0191(3) Uani d . 1 . .
H H5 -0.1808 0.4843 0.9523 0.023 Uiso calc R 1 . .
C C6 -0.0783(2) 0.35802(15) 0.82096(14) 0.0194(3) Uani d . 1 . .
H H6 0.0219 0.4232 0.8099 0.023 Uiso calc R 1 . .
C C7 0.0287(2) 0.17919(14) 0.66696(13) 0.0153(3) Uani d . 1 . .
H H7 0.0028 0.0869 0.6258 0.018 Uiso calc R 1 . .
C C8 0.1816(2) 0.25341(14) 0.64252(13) 0.0160(3) Uani d . 1 . .
H H8 0.2078 0.3484 0.6764 0.019 Uiso calc R 1 . .
C C9 0.3096(2) 0.18722(14) 0.56259(13) 0.0142(3) Uani d . 1 . .
C C10 0.6883(2) 0.31779(14) 0.41785(13) 0.0149(3) Uani d . 1 . .
C C11 0.8125(2) 0.25900(14) 0.33038(13) 0.0151(3) Uani d . 1 . .
C C12 0.9921(2) 0.33116(15) 0.32771(14) 0.0180(3) Uani d . 1 . .
H H12 1.0378 0.4122 0.3850 0.022 Uiso calc R 1 . .
C C13 1.1038(2) 0.28350(16) 0.24048(15) 0.0220(3) Uani d . 1 . .
H H13 1.2270 0.3312 0.2393 0.026 Uiso calc R 1 . .
C C14 1.0350(2) 0.16644(16) 0.15541(15) 0.0241(3) Uani d . 1 . .
H H14 1.1097 0.1358 0.0946 0.029 Uiso calc R 1 . .
C C15 0.8579(2) 0.09389(16) 0.15851(15) 0.0248(3) Uani d . 1 . .
H H15 0.8125 0.0130 0.1010 0.030 Uiso calc R 1 . .
C C16 0.7471(2) 0.14018(15) 0.24624(14) 0.0197(3) Uani d . 1 . .
H H16 0.6261 0.0904 0.2487 0.024 Uiso calc R 1 . .

loop_
_atom_site_aniso_label
_atom_site_aniso_U_11
_atom_site_aniso_U_22
_atom_site_aniso_U_33
_atom_site_aniso_U_12
_atom_site_aniso_U_13
_atom_site_aniso_U_23
O1 0.0268(6) 0.0377(7) 0.0412(7) -0.0068(5) 0.0216(5) -0.0036(6)
O2 0.0277(6) 0.0234(6) 0.0190(5) 0.0054(4) 0.0076(4) -0.0003(4)
O3 0.0205(5) 0.0113(5) 0.0255(5) 0.0010(4) 0.0099(4) 0.0008(4)
O4 0.0240(5) 0.0109(5) 0.0323(6) 0.0005(4) 0.0144(5) -0.0002(4)
N1 0.0190(6) 0.0233(7) 0.0209(6) 0.0034(5) 0.0092(5) 0.0024(5)
N2 0.0185(6) 0.0106(6) 0.0209(6) 0.0027(5) 0.0125(5) 0.0007(5)
N3 0.0173(6) 0.0114(6) 0.0208(6) 0.0021(5) 0.0111(5) 0.0007(5)
C1 0.0144(6) 0.0171(7) 0.0145(6) 0.0026(5) 0.0040(5) 0.0032(5)
C2 0.0181(7) 0.0159(7) 0.0198(7) -0.0014(5) 0.0059(6) -0.0013(5)
C3 0.0169(7) 0.0218(7) 0.0239(7) -0.0040(6) 0.0090(6) 0.0005(6)
C4 0.0147(7) 0.0207(7) 0.0169(7) 0.0028(5) 0.0069(5) 0.0013(6)
C5 0.0212(7) 0.0151(7) 0.0219(7) 0.0009(6) 0.0079(6) -0.0012(6)
C6 0.0192(7) 0.0166(7) 0.0250(7) -0.0014(5) 0.0107(6) 0.0020(6)
C7 0.0156(7) 0.0149(7) 0.0156(7) 0.0021(5) 0.0042(5) 0.0013(5)
C8 0.0182(7) 0.0127(7) 0.0185(7) 0.0031(5) 0.0069(5) 0.0010(5)
C9 0.0133(6) 0.0142(7) 0.0154(6) 0.0008(5) 0.0037(5) 0.0023(5)
C10 0.0148(6) 0.0131(7) 0.0173(7) 0.0008(5) 0.0046(5) 0.0019(5)
C11 0.0174(7) 0.0139(7) 0.0168(6) 0.0039(5) 0.0077(5) 0.0048(5)
C12 0.0176(7) 0.0166(7) 0.0210(7) 0.0011(5) 0.0059(6) 0.0034(6)
C13 0.0185(7) 0.0237(8) 0.0282(8) 0.0039(6) 0.0119(6) 0.0088(6)
C14 0.0312(8) 0.0234(8) 0.0244(8) 0.0090(6) 0.0182(7) 0.0063(6)
C15 0.0373(9) 0.0172(7) 0.0228(7) 0.0019(6) 0.0133(7) 0.0003(6)
C16 0.0232(7) 0.0159(7) 0.0223(7) -0.0008(6) 0.0104(6) 0.0022(6)

loop_
_atom_type_symbol
_atom_type_description
_atom_type_scat_dispersion_real
_atom_type_scat_dispersion_imag
_atom_type_scat_source
C C 0.0033 0.0016 'International Tables Vol C Tables 4.2.6.8 and 6.1.1.4'
H H 0.0000 0.0000 'International Tables Vol C Tables 4.2.6.8 and 6.1.1.4'
N N 0.0061 0.0033 'International Tables Vol C Tables 4.2.6.8 and 6.1.1.4'
O O 0.0106 0.0060 'International Tables Vol C Tables 4.2.6.8 and 6.1.1.4'

loop_
_geom_angle_atom_site_label_1
_geom_angle_atom_site_label_2
_geom_angle_atom_site_label_3
_geom_angle_site_symmetry_1
_geom_angle_site_symmetry_3
_geom_angle
_geom_angle_publ_flag
O2 N1 O1 . . 123.49(12) ?
O2 N1 C4 . . 118.41(11) ?
O1 N1 C4 . . 118.09(12) ?
C9 N2 N3 . . 118.46(11) ?
C9 N2 H2N . . 125.6(11) ?
N3 N2 H2N . . 114.0(11) ?
C10 N3 N2 . . 117.73(11) ?
C10 N3 H3N . . 126.1(11) ?
N2 N3 H3N . . 114.1(11) ?
C2 C1 C6 . . 118.84(12) ?
C2 C1 C7 . . 118.38(13) ?
C6 C1 C7 . . 122.74(12) ?
C3 C2 C1 . . 120.74(13) ?
C3 C2 H2 . . 119.6 ?
C1 C2 H2 . . 119.6 ?
C4 C3 C2 . . 118.63(13) ?
C4 C3 H3 . . 120.7 ?
C2 C3 H3 . . 120.7 ?
C3 C4 C5 . . 122.36(13) ?
C3 C4 N1 . . 118.74(12) ?
C5 C4 N1 . . 118.87(13) ?
C6 C5 C4 . . 118.45(13) ?
C6 C5 H5 . . 120.8 ?
C4 C5 H5 . . 120.8 ?
C5 C6 C1 . . 120.90(13) ?
C5 C6 H6 . . 119.5 ?
C1 C6 H6 . . 119.5 ?
C8 C7 C1 . . 126.49(13) ?
C8 C7 H7 . . 116.8 ?
C1 C7 H7 . . 116.8 ?
C7 C8 C9 . . 119.74(13) ?
C7 C8 H8 . . 120.1 ?
C9 C8 H8 . . 120.1 ?
O3 C9 N2 . . 121.75(12) ?
O3 C9 C8 . . 124.24(12) ?
N2 C9 C8 . . 113.95(12) ?
O4 C10 N3 . . 121.47(12) ?
O4 C10 C11 . . 122.51(12) ?
N3 C10 C11 . . 115.96(12) ?
C16 C11 C12 . . 119.75(13) ?
C16 C11 C10 . . 121.48(12) ?
C12 C11 C10 . . 118.62(13) ?
C13 C12 C11 . . 119.66(14) ?
C13 C12 H12 . . 120.2 ?
C11 C12 H12 . . 120.2 ?
C14 C13 C12 . . 120.04(14) ?
C14 C13 H13 . . 120.0 ?
C12 C13 H13 . . 120.0 ?
C13 C14 C15 . . 120.45(13) ?
C13 C14 H14 . . 119.8 ?
C15 C14 H14 . . 119.8 ?
C14 C15 C16 . . 119.70(14) ?
C14 C15 H15 . . 120.2 ?
C16 C15 H15 . . 120.2 ?
C15 C16 C11 . . 120.37(13) ?
C15 C16 H16 . . 119.8 ?
C11 C16 H16 . . 119.8 ?

loop_
_geom_bond_atom_site_label_1
_geom_bond_atom_site_label_2
_geom_bond_site_symmetry_2
_geom_bond_distance
_geom_bond_publ_flag
O1 N1 . 1.2309(16) ?
O2 N1 . 1.2282(16) ?
O3 C9 . 1.2392(16) ?
O4 C10 . 1.2346(16) ?
N1 C4 . 1.4695(17) ?
N2 C9 . 1.3469(17) ?
N2 N3 . 1.3914(16) ?
N2 H2N . 0.879(9) ?
N3 C10 . 1.3490(18) ?
N3 H3N . 0.878(9) ?
C1 C2 . 1.3974(19) ?
C1 C6 . 1.402(2) ?
C1 C7 . 1.4717(18) ?
C2 C3 . 1.3884(19) ?
C2 H2 . 0.9500 ?
C3 C4 . 1.379(2) ?
C3 H3 . 0.9500 ?
C4 C5 . 1.386(2) ?
C5 C6 . 1.3834(19) ?
C5 H5 . 0.9500 ?
C6 H6 . 0.9500 ?
C7 C8 . 1.3360(19) ?
C7 H7 . 0.9500 ?
C8 C9 . 1.4784(18) ?
C8 H8 . 0.9500 ?
C10 C11 . 1.4905(18) ?
C11 C16 . 1.3913(19) ?
C11 C12 . 1.399(2) ?
C12 C13 . 1.394(2) ?
C12 H12 . 0.9500 ?
C13 C14 . 1.388(2) ?
C13 H13 . 0.9500 ?
C14 C15 . 1.387(2) ?
C14 H14 . 0.9500 ?
C15 C16 . 1.391(2) ?
C15 H15 . 0.9500 ?
C16 H16 . 0.9500 ?

loop_
_geom_hbond_atom_site_label_D
_geom_hbond_atom_site_label_H
_geom_hbond_atom_site_label_A
_geom_hbond_site_symmetry_A
_geom_hbond_distance_DH
_geom_hbond_distance_HA
_geom_hbond_distance_DA
_geom_hbond_angle_DHA
N2 H2n O4 1_555 0.879(10) 2.273(14) 2.6470(16) 105.5(11)
N2 H2n O4 2_666 0.879(10) 2.050(11) 2.8721(15) 155.4(13)
N3 H3n O3 1_555 0.878(10) 2.354(14) 2.6687(15) 101.3(10)
N3 H3n O3 2_656 0.878(10) 2.070(11) 2.9269(15) 165.0(13)
C12 H12 O4 2_766 0.95 2.56 3.4257(18) 151
C14 H14 O1 1_754 0.95 2.58 3.2851(19) 132

loop_
_geom_torsion_atom_site_label_1
_geom_torsion_atom_site_label_2
_geom_torsion_atom_site_label_3
_geom_torsion_atom_site_label_4
_geom_torsion_site_symmetry_1
_geom_torsion_site_symmetry_2
_geom_torsion_site_symmetry_3
_geom_torsion_site_symmetry_4
_geom_torsion
_geom_torsion_publ_flag
C9 N2 N3 C10 . . . . 172.40(12) ?
C6 C1 C2 C3 . . . . -2.4(2) ?
C7 C1 C2 C3 . . . . 175.31(13) ?
C1 C2 C3 C4 . . . . 0.3(2) ?
C2 C3 C4 C5 . . . . 2.4(2) ?
C2 C3 C4 N1 . . . . -175.32(13) ?
O2 N1 C4 C3 . . . . 161.15(13) ?
O1 N1 C4 C3 . . . . -17.9(2) ?
O2 N1 C4 C5 . . . . -16.63(19) ?
O1 N1 C4 C5 . . . . 164.35(13) ?
C3 C4 C5 C6 . . . . -2.8(2) ?
N1 C4 C5 C6 . . . . 174.94(12) ?
C4 C5 C6 C1 . . . . 0.5(2) ?
C2 C1 C6 C5 . . . . 2.0(2) ?
C7 C1 C6 C5 . . . . -175.60(13) ?
C2 C1 C7 C8 . . . . -179.69(13) ?
C6 C1 C7 C8 . . . . -2.1(2) ?
C1 C7 C8 C9 . . . . 175.50(12) ?
N3 N2 C9 O3 . . . . 4.2(2) ?
N3 N2 C9 C8 . . . . -178.39(11) ?
C7 C8 C9 O3 . . . . -9.0(2) ?
C7 C8 C9 N2 . . . . 173.72(12) ?
N2 N3 C10 O4 . . . . 0.0(2) ?
N2 N3 C10 C11 . . . . -177.37(11) ?
O4 C10 C11 C16 . . . . -146.43(14) ?
N3 C10 C11 C16 . . . . 30.87(19) ?
O4 C10 C11 C12 . . . . 29.2(2) ?
N3 C10 C11 C12 . . . . -153.50(13) ?
C16 C11 C12 C13 . . . . 0.1(2) ?
C10 C11 C12 C13 . . . . -175.56(12) ?
C11 C12 C13 C14 . . . . 1.1(2) ?
C12 C13 C14 C15 . . . . -1.7(2) ?
C13 C14 C15 C16 . . . . 1.0(2) ?
C14 C15 C16 C11 . . . . 0.3(2) ?
C12 C11 C16 C15 . . . . -0.8(2) ?
C10 C11 C16 C15 . . . . 174.75(13) ?

loop_
_cod_related_entry_id
_cod_related_entry_database
_cod_related_entry_code
1 ChemSpider 20699680
